data_1535283
loop_
_publ_author_name
'Bjornevag, S.V.'
'Hauge, S.'

_publ_section_title
;
 Preparation and crystal structures of
 cis-dichlorobis-(thiourea)selenium(II) and
 cis-dibromobis(thiourea)selenium(II)
;
_journal_name_full 'Acta Chemica Scandinavica, Series A: (28,1974-)'
_journal_page_first 235
_journal_page_last 240
_journal_volume 37
_journal_year 1983
_chemical_formula_sum 'C2 H8 Br2 N4 S2 Se'
_chemical_name_systematic 'Se (S C (N H2)2)2 Br2'
_space_group_IT_number 14
_symmetry_space_group_name_Hall '-P 2ybc'
_symmetry_space_group_name_H-M 'P 1 21/c 1'
_cell_angle_alpha 90
_cell_angle_beta 125.1
_cell_angle_gamma 90
_cell_formula_units_Z 4
_cell_length_a 8.731
_cell_length_b 16.868
_cell_length_c 8.777
_cell_volume 1057.564
_citation_journal_id_ASTM ACAPCT
_cod_data_source_file Bjornevag_ACAPCT_1983_225.cif
_cod_data_source_block C2H8Br2N4S2Se1
_cod_depositor_comments
;
 The coordinates of the atom H8 were changed from
 (0.0483, 0.2807, 0.2298) to (0.4283, 0.2807, 0.2298)
 after consulting the original publication since the
 original value produced hydrogen atoms in strange
 locations. This discrepancy regarding the coordinates
 seems to be present in the original publication as well,
 however, the same publication also states that all hydrogen
 atoms were placed at a fixed distance of 0.87 A from the
 nitrogen atom. Since changing the x coordinate from 0.0483
 to 0.4283 results in the desired bond length and angles
 the original value most likely originates from a typo.

 Antanas Vaitkus,
 2016-09-07
;
_cod_original_formula_sum 'C2 H8 Br2 N4 S2 Se1'
_cod_database_code 1535283

loop_
_symmetry_equiv_pos_as_xyz
x,y,z
-x,y+1/2,-z+1/2
-x,-y,-z
x,-y-1/2,z-1/2

loop_
_atom_site_label
_atom_site_type_symbol
_atom_site_fract_x
_atom_site_fract_y
_atom_site_fract_z
_atom_site_occupancy
_atom_site_U_iso_or_equiv
C1 C+4 0.2542 -0.0288 0.0348 1 0.0
H3 H+1 0.2177 -0.1267 -0.0875 1 0.0
H5 H+1 0.0385 0.3817 0.0596 1 0.0
S2 S-2 0.1501 0.1899 0.21 1 0.0
Se1 Se+2 0.4037 0.12694 0.2782 1 0.0
N2 N-3 0.2383 -0.0765 -0.0913 1 0.0
H7 H+1 0.3378 0.3602 0.1512 1 0.0
C2 C+4 0.1761 0.2874 0.1529 1 0.0
H2 H+1 0.2608 -0.0185 0.2562 1 0.0
S1 S-2 0.294 0.0714 0.0081 1 0.0
N1 N-3 0.243 -0.0518 0.1718 1 0.0
H4 H+1 0.2494 -0.0585 -0.1774 1 0.0
Br2 Br-1 0.7018 0.23394 0.6566 1 0.0
N3 N-3 0.0324 0.3332 0.0896 1 0.0
H8 H+1 0.4283 0.2807 0.2298 1 0.0
H1 H+1 0.2219 -0.1016 0.1795 1 0.0
H6 H+1 -0.0684 0.3166 0.0776 1 0.0
Br1 Br-1 0.7498 0.00176 0.4467 1 0.0
N4 N-3 0.3314 0.3118 0.1814 1 0.0
